data_4025991
loop_
_publ_author_name
'Annam\'aria Moln\'ar'
'Zolt\'an Mucsi'
'G\'abor Vl\'ad'
'K\'alm\'an Simon'
'Tam\'as Holczbauer'
'Benj\'amin Pod\'anyi'
'Ferenc Faigl'
'Istv\'an Hermecz'

_publ_contact_author 'Istv\'an Hermecz'
_publ_contact_author_email Istvan-EXT.Hermecz@sanofi-aventis.com
_publ_section_title
;
 Ring Transformation of Unsaturated N-Bridgehead Fused
 Pyrimidin-4(3H)-ones: Role of Repulsive Electrostatic Nonbonded
 Interaction
;
_journal_name_full 'Journal of Organic Chemistry'
_journal_page_first 696
_journal_page_last 699
_journal_paper_doi 10.1021/jo102079k
_journal_volume 76
_journal_year 2011
_chemical_absolute_configuration rmad
_chemical_formula_moiety 'C9 H8 N2 O1'
_chemical_formula_sum 'C9 H8 N2 O'
_chemical_formula_weight 160.17
_chemical_name_common 6-Methyl-4H-pyrido[1,2-a]pyrimidin-4-one
_chemical_name_systematic
; 
 ? 
;
_space_group_IT_number 4
_symmetry_cell_setting monoclinic
_symmetry_space_group_name_Hall 'P 2yb'
_symmetry_space_group_name_H-M 'P 1 21 1'
_atom_sites_solution_hydrogens geom
_atom_sites_solution_primary direct
_atom_sites_solution_secondary difmap
_audit_creation_method SHELXL-97
_cell_angle_alpha 90.00
_cell_angle_beta 96.545(12)
_cell_angle_gamma 90.00
_cell_formula_units_Z 2
_cell_length_a 3.883(2)
_cell_length_b 13.708(8)
_cell_length_c 6.933(4)
_cell_measurement_reflns_used 1417
_cell_measurement_temperature 130(2)
_cell_measurement_theta_max 27.52
_cell_measurement_theta_min 3.31
_cell_volume 366.6(4)
_computing_cell_refinement 'Crystal Clear V.1.4.1 (Rigaku/MSC, 2007)'
_computing_data_reduction 'Crystal Clear V.1.4.1 (Rigaku/MSC, 2007)'
_computing_molecular_graphics 'PLATON (Spek, 2009)'
_computing_publication_material 'PLATON (Spek, 2009)'
_computing_structure_refinement 'SHELXL-97 (Sheldrick, 2008)'
_computing_structure_solution 'SHELXS-97 (Sheldrick, 2008)'
_diffrn_ambient_temperature 130(2)
_diffrn_detector_area_resol_mean 10.0000
_diffrn_measured_fraction_theta_full 0.986
_diffrn_measured_fraction_theta_max 0.986
_diffrn_measurement_device_type RAXIS-RAPID
_diffrn_measurement_method dtprofit.ref
_diffrn_radiation_monochromator graphite
_diffrn_radiation_source 'fine-focus sealed tube'
_diffrn_radiation_type MoK\a
_diffrn_radiation_wavelength 0.71075
_diffrn_reflns_av_R_equivalents 0.0483
_diffrn_reflns_av_sigmaI/netI 0.0709
_diffrn_reflns_limit_h_max 4
_diffrn_reflns_limit_h_min -4
_diffrn_reflns_limit_k_max 16
_diffrn_reflns_limit_k_min -16
_diffrn_reflns_limit_l_max 8
_diffrn_reflns_limit_l_min -8
_diffrn_reflns_number 2776
_diffrn_reflns_theta_full 25.34
_diffrn_reflns_theta_max 25.34
_diffrn_reflns_theta_min 3.31
_exptl_absorpt_coefficient_mu 0.098
_exptl_absorpt_correction_T_max 0.984
_exptl_absorpt_correction_T_min 0.962
_exptl_absorpt_correction_type numerical
_exptl_absorpt_process_details
;
 T.Higashi, numerical Absorption Correction, NUMABS, 2002
;
_exptl_crystal_colour colorless
_exptl_crystal_density_diffrn 1.451
_exptl_crystal_description fragment
_exptl_crystal_F_000 168
_exptl_crystal_size_max 0.50
_exptl_crystal_size_mid 0.40
_exptl_crystal_size_min 0.30
_refine_diff_density_max 0.227
_refine_diff_density_min -0.182
_refine_diff_density_rms 0.050
_refine_ls_abs_structure_details 'Flack H D (1983), Acta Cryst. A39, 876-881'
_refine_ls_abs_structure_Flack 1(2)
_refine_ls_extinction_method none
_refine_ls_goodness_of_fit_ref 1.055
_refine_ls_hydrogen_treatment constr
_refine_ls_matrix_type full
_refine_ls_number_parameters 117
_refine_ls_number_reflns 1305
_refine_ls_number_restraints 1
_refine_ls_restrained_S_all 1.055
_refine_ls_R_factor_all 0.0531
_refine_ls_R_factor_gt 0.0456
_refine_ls_shift/su_max 0.000
_refine_ls_shift/su_mean 0.000
_refine_ls_structure_factor_coef Fsqd
_refine_ls_weighting_details 'calc w=1/[\s^2^(Fo^2^)+(0.0503P)^2^+0.0000P] where P=(Fo^2^+2Fc^2^)/3'
_refine_ls_weighting_scheme calc
_refine_ls_wR_factor_gt 0.1038
_refine_ls_wR_factor_ref 0.1077
_reflns_number_gt 1130
_reflns_number_total 1305
_reflns_threshold_expression >2sigma(I)
_cod_data_source_file jo102079k_si_001.cif
_cod_data_source_block "'compound_8b'"
_cod_original_cell_volume 366.6(3)
_cod_original_sg_symbol_H-M 'P 21'
_cod_database_code 4025991

loop_
_symmetry_equiv_pos_as_xyz
'x, y, z'
'-x, y+1/2, -z'

loop_
_atom_site_label
_atom_site_type_symbol
_atom_site_fract_x
_atom_site_fract_y
_atom_site_fract_z
_atom_site_U_iso_or_equiv
_atom_site_adp_type
_atom_site_occupancy
_atom_site_symmetry_multiplicity
_atom_site_calc_flag
_atom_site_refinement_flags
O11 O -0.0893(5) 0.11294(13) 0.9688(3) 0.0319(5) Uani 1 1 d .
N1 N 0.1893(6) -0.10964(16) 0.6301(3) 0.0293(6) Uani 1 1 d .
N5 N 0.1809(5) 0.06172(13) 0.7022(3) 0.0200(5) Uani 1 1 d .
C2 C 0.0611(8) -0.12640(18) 0.7990(4) 0.0305(7) Uani 1 1 d .
H2 H 0.0254 -0.1922 0.8350 0.024(7) Uiso 1 1 calc R
C3 C -0.0205(7) -0.05483(19) 0.9213(4) 0.0294(6) Uani 1 1 d .
H3 H -0.1037 -0.0723 1.0403 0.024(7) Uiso 1 1 calc R
C4 C 0.0151(6) 0.04473(17) 0.8763(3) 0.0234(6) Uani 1 1 d .
C6 C 0.2707(7) 0.15674(18) 0.6479(4) 0.0226(6) Uani 1 1 d .
C7 C 0.4059(6) 0.17022(19) 0.4797(4) 0.0264(6) Uani 1 1 d .
H7 H 0.4615 0.2346 0.4432 0.064(11) Uiso 1 1 calc R
C8 C 0.4683(6) 0.0922(2) 0.3557(4) 0.0300(7) Uani 1 1 d .
H8 H 0.5623 0.1036 0.2371 0.036(7) Uiso 1 1 calc R
C9 C 0.3904(6) 0.00037(19) 0.4101(4) 0.0277(6) Uani 1 1 d .
H9 H 0.4317 -0.0528 0.3280 0.023(7) Uiso 1 1 calc R
C9A C 0.2499(6) -0.01798(17) 0.5854(4) 0.0236(6) Uani 1 1 d .
C12 C 0.2264(7) 0.24349(18) 0.7755(4) 0.0321(7) Uani 1 1 d .
H12A H -0.0058 0.2711 0.7428 0.083(13) Uiso 1 1 calc R
H12B H 0.4011 0.2928 0.7551 0.096(15) Uiso 1 1 calc R
H12C H 0.2548 0.2230 0.9119 0.073(11) Uiso 1 1 calc R

loop_
_atom_site_aniso_label
_atom_site_aniso_U_11
_atom_site_aniso_U_22
_atom_site_aniso_U_33
_atom_site_aniso_U_23
_atom_site_aniso_U_13
_atom_site_aniso_U_12
O11 0.0382(10) 0.0304(11) 0.0295(10) 0.0017(9) 0.0140(8) 0.0057(9)
N1 0.0309(12) 0.0213(12) 0.0354(14) 0.0001(10) 0.0021(11) -0.0022(10)
N5 0.0181(10) 0.0209(11) 0.0210(11) -0.0023(8) 0.0017(10) -0.0014(9)
C2 0.0352(15) 0.0217(13) 0.0333(16) 0.0054(11) -0.0023(13) -0.0068(12)
C3 0.0290(13) 0.0316(15) 0.0275(14) 0.0059(12) 0.0038(12) -0.0077(13)
C4 0.0215(13) 0.0283(16) 0.0202(14) 0.0006(12) 0.0017(11) 0.0008(11)
C6 0.0226(12) 0.0194(13) 0.0256(14) 0.0008(11) 0.0017(11) 0.0001(11)
C7 0.0269(13) 0.0252(15) 0.0269(14) 0.0037(12) 0.0025(12) 0.0016(12)
C8 0.0279(12) 0.0390(17) 0.0231(14) 0.0031(12) 0.0032(12) 0.0066(13)
C9 0.0285(13) 0.0310(16) 0.0232(14) -0.0061(10) 0.0014(12) 0.0062(11)
C9A 0.0229(11) 0.0234(14) 0.0235(14) -0.0035(11) -0.0025(11) 0.0052(12)
C12 0.0392(15) 0.0188(13) 0.0387(17) -0.0046(12) 0.0056(13) -0.0023(13)

loop_
_atom_type_symbol
_atom_type_description
_atom_type_scat_dispersion_real
_atom_type_scat_dispersion_imag
_atom_type_scat_source
C C 0.0033 0.0016 'International Tables Vol C Tables 4.2.6.8 and 6.1.1.4'
H H 0.0000 0.0000 'International Tables Vol C Tables 4.2.6.8 and 6.1.1.4'
N N 0.0061 0.0033 'International Tables Vol C Tables 4.2.6.8 and 6.1.1.4'
O O 0.0106 0.0060 'International Tables Vol C Tables 4.2.6.8 and 6.1.1.4'

loop_
_geom_angle_atom_site_label_1
_geom_angle_atom_site_label_2
_geom_angle_atom_site_label_3
_geom_angle
C9A N1 C2 117.4(2)
C9A N5 C6 119.7(2)
C9A N5 C4 119.16(19)
C6 N5 C4 121.1(2)
N1 C2 C3 123.8(2)
N1 C2 H2 118.1
C3 C2 H2 118.1
C2 C3 C4 121.7(3)
C2 C3 H3 119.2
C4 C3 H3 119.2
O11 C4 C3 125.1(2)
O11 C4 N5 121.1(2)
C3 C4 N5 113.8(2)
C7 C6 N5 119.4(2)
C7 C6 C12 118.9(2)
N5 C6 C12 121.7(2)
C6 C7 C8 122.4(3)
C6 C7 H7 118.8
C8 C7 H7 118.8
C9 C8 C7 118.3(3)
C9 C8 H8 120.8
C7 C8 H8 120.8
C8 C9 C9A 121.7(2)
C8 C9 H9 119.2
C9A C9 H9 119.2
N1 C9A N5 123.6(2)
N1 C9A C9 117.9(2)
N5 C9A C9 118.4(2)
C6 C12 H12A 109.5
C6 C12 H12B 109.5
H12A C12 H12B 109.5
C6 C12 H12C 109.5
H12A C12 H12C 109.5
H12B C12 H12C 109.5

loop_
_geom_bond_atom_site_label_1
_geom_bond_atom_site_label_2
_geom_bond_distance
O11 C4 1.228(3)
N1 C9A 1.322(3)
N1 C2 1.343(4)
N5 C9A 1.404(3)
N5 C6 1.411(3)
N5 C4 1.450(3)
C2 C3 1.358(4)
C2 H2 0.9500
C3 C4 1.410(4)
C3 H3 0.9500
C6 C7 1.345(4)
C6 C12 1.504(3)
C7 C8 1.411(4)
C7 H7 0.9500
C8 C9 1.358(4)
C8 H8 0.9500
C9 C9A 1.410(4)
C9 H9 0.9500
C12 H12A 0.9800
C12 H12B 0.9800
C12 H12C 0.9800

loop_
_geom_torsion_atom_site_label_1
_geom_torsion_atom_site_label_2
_geom_torsion_atom_site_label_3
_geom_torsion_atom_site_label_4
_geom_torsion
C9A N1 C2 C3 2.5(4)
N1 C2 C3 C4 1.9(4)
C2 C3 C4 O11 171.4(3)
C2 C3 C4 N5 -6.6(3)
C9A N5 C4 O11 -170.7(2)
C6 N5 C4 O11 8.8(3)
C9A N5 C4 C3 7.5(3)
C6 N5 C4 C3 -173.1(2)
C9A N5 C6 C7 3.3(3)
C4 N5 C6 C7 -176.22(19)
C9A N5 C6 C12 -175.4(2)
C4 N5 C6 C12 5.1(3)
N5 C6 C7 C8 -1.2(4)
C12 C6 C7 C8 177.5(2)
C6 C7 C8 C9 -0.5(3)
C7 C8 C9 C9A 0.1(3)
C2 N1 C9A N5 -1.4(3)
C2 N1 C9A C9 178.9(2)
C6 N5 C9A N1 176.7(2)
C4 N5 C9A N1 -3.8(3)
C6 N5 C9A C9 -3.6(3)
C4 N5 C9A C9 175.9(2)
C8 C9 C9A N1 -178.4(2)
C8 C9 C9A N5 1.9(3)

loop_
_cod_related_entry_id
_cod_related_entry_database
_cod_related_entry_code
1 ChemSpider 461109
